data_4500013
loop_
_publ_author_name
'Duong, Adam'
'Maris, Thierry'
'Wuest,James D'

_publ_section_title
;
 Structural Similarity of Hydrogen-Bonded Networks in Crystals of Isomeric
 Pyridyl-Substituted Diaminotriazines
;
_journal_name_full 'Cryst. Growth & Design'
_journal_page_first 287
_journal_page_last 294
_journal_paper_doi 10.1021/cg101290r
_journal_volume 11
_journal_year 2011
_chemical_compound_source 'Synthesized by the authors. See text'
_chemical_formula_moiety 'C8 H8 N6'
_chemical_formula_sum 'C8 H8 N6'
_chemical_formula_weight 188.20
_chemical_name_systematic
; 
 ? 
;
_space_group_IT_number 15
_symmetry_cell_setting monoclinic
_symmetry_space_group_name_Hall '-C 2yc'
_symmetry_space_group_name_H-M 'C 1 2/c 1'
_atom_sites_solution_hydrogens geom
_atom_sites_solution_primary direct
_atom_sites_solution_secondary difmap
_audit_creation_method SHELXL-97
_cell_angle_alpha 90
_cell_angle_beta 120.433(1)
_cell_angle_gamma 90
_cell_formula_units_Z 16
_cell_length_a 27.3388(10)
_cell_length_b 7.1786(3)
_cell_length_c 19.9614(7)
_cell_measurement_reflns_used 10857
_cell_measurement_temperature 200
_cell_measurement_theta_max 68.66
_cell_measurement_theta_min 2.57
_cell_volume 3377.8(2)
_computing_cell_refinement 'SAINT V7.06A(Bruker AXS, )'
_computing_data_collection 'APEX2  (Bruker AXS, 1)'
_computing_data_reduction 'SAINT V7.06A(Bruker AXS, )'
_computing_molecular_graphics 'SHELXTL v6.12 (Bruker AXS, 2001)'
_computing_publication_material 'UdMX (Maris, 2004)'
_computing_structure_refinement 'SHELXL97 (Sheldrick, 2008)'
_computing_structure_solution 'SHELXS97 (Sheldrick, 2008)'
_diffrn_ambient_temperature 200
_diffrn_detector_area_resol_mean 5.5
_diffrn_measured_fraction_theta_full 0.973
_diffrn_measured_fraction_theta_max 0.973
_diffrn_measurement_device_type 'Bruker Smart 6000'
_diffrn_measurement_method \w
_diffrn_radiation_monochromator 'Montel 200 optics'
_diffrn_radiation_source 'Rotating Anode'
_diffrn_radiation_type CuK\a
_diffrn_radiation_wavelength 1.54178
_diffrn_reflns_av_R_equivalents 0.043
_diffrn_reflns_av_sigmaI/netI 0.0365
_diffrn_reflns_limit_h_max 28
_diffrn_reflns_limit_h_min -32
_diffrn_reflns_limit_k_max 8
_diffrn_reflns_limit_k_min -8
_diffrn_reflns_limit_l_max 24
_diffrn_reflns_limit_l_min -24
_diffrn_reflns_number 15868
_diffrn_reflns_theta_full 68.96
_diffrn_reflns_theta_max 68.96
_diffrn_reflns_theta_min 3.75
_exptl_absorpt_coefficient_mu 0.835
_exptl_absorpt_correction_T_max 0.9432
_exptl_absorpt_correction_T_min 0.7546
_exptl_absorpt_correction_type multi-scan
_exptl_absorpt_process_details 'Sadabs (Sheldrick, 2004)'
_exptl_crystal_colour Colorless
_exptl_crystal_density_diffrn 1.480
_exptl_crystal_density_method 'not measured'
_exptl_crystal_description Block
_exptl_crystal_F_000 1568
_exptl_crystal_size_max 0.22
_exptl_crystal_size_mid 0.07
_exptl_crystal_size_min 0.07
_refine_diff_density_max 0.196
_refine_diff_density_min -0.213
_refine_diff_density_rms 0.054
_refine_ls_extinction_method none
_refine_ls_goodness_of_fit_ref 1.092
_refine_ls_hydrogen_treatment constr
_refine_ls_matrix_type full
_refine_ls_number_parameters 253
_refine_ls_number_reflns 3056
_refine_ls_number_restraints 0
_refine_ls_restrained_S_all 1.153
_refine_ls_R_factor_all 0.0415
_refine_ls_R_factor_gt 0.0408
_refine_ls_shift/su_max 0.001
_refine_ls_shift/su_mean 0.000
_refine_ls_structure_factor_coef Fsqd
_refine_ls_weighting_details 'calc w=1/[\s^2^(Fo^2^)+(0.0650P)^2^] where P=(Fo^2^+2Fc^2^)/3'
_refine_ls_weighting_scheme calc
_refine_ls_wR_factor_gt 0.0986
_refine_ls_wR_factor_ref 0.0990
_reflns_number_gt 2738
_reflns_number_total 3056
_reflns_threshold_expression I>2\s(I)
_cod_data_source_file deposit.cif
_cod_data_source_block jiw982
_cod_depositor_comments
;
The following automatic conversions were performed:

'_symmetry_cell_setting' value 'Monoclinic' changed to 'monoclinic'
according to the built-in table from CIF Core dictionary named
'cif_core.dic' version 2.4.1 from 2010-06-29.

'_geom_bond_publ_flag'
value 'Y' changed to 'y' according to the built-in table from CIF
Core dictionary named 'cif_core.dic' version 2.4.1 from 2010-06-29
(30 times).

'_geom_angle_publ_flag' value 'Y' changed to 'y'
according to the built-in table from CIF Core dictionary named
'cif_core.dic' version 2.4.1 from 2010-06-29 (40 times).

Automatic conversion script
Id: cif_fix_values 1715 2011-07-08 13:25:40Z adriana 
;
_cod_original_sg_symbol_H-M C2/c
_cod_database_code 4500013

loop_
_symmetry_equiv_pos_as_xyz
'x, y, z'
'-x, y, -z+1/2'
'x+1/2, y+1/2, z'
'-x+1/2, y+1/2, -z+1/2'
'-x, -y, -z'
'x, -y, z-1/2'
'-x+1/2, -y+1/2, -z'
'x+1/2, -y+1/2, z-1/2'

loop_
_atom_site_label
_atom_site_type_symbol
_atom_site_fract_x
_atom_site_fract_y
_atom_site_fract_z
_atom_site_U_iso_or_equiv
_atom_site_adp_type
_atom_site_occupancy
_atom_site_symmetry_multiplicity
_atom_site_calc_flag
_atom_site_refinement_flags
N1 N 0.19609(11) -0.4404(4) 0.39811(14) 0.0441(7) Uani 1 1 d .
C1 C 0.24826(13) -0.3747(5) 0.42571(17) 0.0403(7) Uani 1 1 d .
H1 H 0.2793 -0.4511 0.4602 0.048 Uiso 1 1 calc R
C2 C 0.25978(12) -0.2012(5) 0.40697(16) 0.0382(7) Uani 1 1 d .
H2 H 0.2979 -0.1608 0.4282 0.046 Uiso 1 1 calc R
C3 C 0.21520(11) -0.0866(4) 0.35691(15) 0.0334(7) Uani 1 1 d .
C4 C 0.16073(13) -0.1557(5) 0.3286(2) 0.0460(8) Uani 1 1 d .
H4 H 0.1286 -0.0822 0.2950 0.055 Uiso 1 1 calc R
C5 C 0.15392(13) -0.3324(5) 0.34978(19) 0.0447(8) Uani 1 1 d .
H5 H 0.1164 -0.3792 0.3281 0.054 Uiso 1 1 calc R
C6 C 0.22476(11) 0.0971(4) 0.33020(15) 0.0328(6) Uani 1 1 d .
N2 N 0.27750(9) 0.1667(3) 0.36738(13) 0.0327(6) Uani 1 1 d .
C7 C 0.28470(10) 0.3200(4) 0.33360(14) 0.0284(6) Uani 1 1 d .
N3 N 0.24367(9) 0.4053(3) 0.27071(12) 0.0306(5) Uani 1 1 d .
C8 C 0.19248(10) 0.3280(4) 0.24060(14) 0.0281(6) Uani 1 1 d .
N4 N 0.18004(9) 0.1740(3) 0.26867(13) 0.0329(6) Uani 1 1 d .
N5 N 0.33714(9) 0.3884(3) 0.36434(13) 0.0340(6) Uani 1 1 d .
H5A H 0.3435 0.4859 0.3431 0.041 Uiso 1 1 calc .
H5B H 0.3653 0.3360 0.4058 0.041 Uiso 1 1 calc .
N6 N 0.15014(9) 0.4026(4) 0.17584(13) 0.0344(6) Uani 1 1 d .
H6A H 0.1565 0.4997 0.1544 0.041 Uiso 1 1 calc .
H6B H 0.1158 0.3547 0.1545 0.041 Uiso 1 1 calc .
N7 N 0.54157(10) 0.3156(4) 0.35640(14) 0.0381(6) Uani 1 1 d .
C9 C 0.57721(12) 0.3415(5) 0.43220(17) 0.0379(7) Uani 1 1 d .
H9 H 0.6150 0.3783 0.4485 0.046 Uiso 1 1 calc R
C10 C 0.56254(11) 0.3179(4) 0.48855(15) 0.0323(6) Uani 1 1 d .
H10 H 0.5896 0.3398 0.5417 0.039 Uiso 1 1 calc R
C11 C 0.50781(10) 0.2617(3) 0.46664(14) 0.0252(6) Uani 1 1 d .
C12 C 0.47027(11) 0.2333(4) 0.38800(15) 0.0314(6) Uani 1 1 d .
H12 H 0.4323 0.1956 0.3700 0.038 Uiso 1 1 calc R
C13 C 0.48926(12) 0.2611(5) 0.33612(16) 0.0371(7) Uani 1 1 d .
H13 H 0.4632 0.2397 0.2826 0.045 Uiso 1 1 calc R
C14 C 0.49101(10) 0.2365(3) 0.52665(14) 0.0243(5) Uani 1 1 d .
N8 N 0.53261(9) 0.2486(3) 0.60026(12) 0.0273(5) Uani 1 1 d .
C15 C 0.51579(11) 0.2276(4) 0.65339(15) 0.0287(6) Uani 1 1 d .
N9 N 0.43638(9) 0.2052(3) 0.50171(12) 0.0265(5) Uani 1 1 d .
C16 C 0.42423(11) 0.1840(4) 0.55972(15) 0.0276(6) Uani 1 1 d .
N10 N 0.46226(9) 0.1929(3) 0.63584(12) 0.0298(5) Uani 1 1 d .
N11 N 0.55613(9) 0.2397(4) 0.72784(13) 0.0384(6) Uani 1 1 d .
H11A H 0.5475 0.2252 0.7644 0.046 Uiso 1 1 calc .
H11B H 0.5914 0.2623 0.7405 0.046 Uiso 1 1 calc .
N12 N 0.36983(9) 0.1568(4) 0.53747(13) 0.0359(6) Uani 1 1 d .
H12A H 0.3596 0.1452 0.5725 0.043 Uiso 1 1 calc .
H12B H 0.3442 0.1505 0.4877 0.043 Uiso 1 1 calc .

loop_
_atom_site_aniso_label
_atom_site_aniso_U_11
_atom_site_aniso_U_22
_atom_site_aniso_U_33
_atom_site_aniso_U_23
_atom_site_aniso_U_13
_atom_site_aniso_U_12
N1 0.0390(14) 0.0646(18) 0.0353(13) 0.0016(12) 0.0236(11) -0.0028(13)
C1 0.0391(16) 0.0481(18) 0.0359(15) 0.0040(13) 0.0207(13) 0.0021(14)
C2 0.0302(14) 0.0521(18) 0.0314(14) 0.0005(13) 0.0150(12) -0.0030(13)
C3 0.0301(14) 0.0444(17) 0.0268(13) -0.0011(12) 0.0152(11) -0.0022(12)
C4 0.0295(15) 0.054(2) 0.0503(18) 0.0106(15) 0.0169(14) -0.0015(14)
C5 0.0273(14) 0.053(2) 0.0486(18) 0.0058(15) 0.0157(13) -0.0078(13)
C6 0.0265(13) 0.0457(16) 0.0266(13) -0.0017(12) 0.0137(11) -0.0026(12)
N2 0.0235(11) 0.0449(14) 0.0263(11) 0.0021(10) 0.0100(9) -0.0029(10)
C7 0.0218(12) 0.0364(14) 0.0243(12) -0.0024(11) 0.0098(10) -0.0006(11)
N3 0.0228(11) 0.0376(13) 0.0260(11) 0.0013(9) 0.0085(9) -0.0012(9)
C8 0.0223(12) 0.0346(14) 0.0257(13) -0.0008(11) 0.0108(10) 0.0006(10)
N4 0.0231(11) 0.0431(14) 0.0293(12) 0.0034(10) 0.0109(9) 0.0000(10)
N5 0.0228(11) 0.0399(13) 0.0293(12) 0.0062(10) 0.0059(9) -0.0033(10)
N6 0.0218(11) 0.0426(14) 0.0303(12) 0.0078(10) 0.0070(9) -0.0032(10)
N7 0.0339(13) 0.0536(16) 0.0293(12) 0.0027(11) 0.0179(10) -0.0012(11)
C9 0.0306(14) 0.0520(18) 0.0330(14) 0.0001(13) 0.0175(12) -0.0069(13)
C10 0.0288(14) 0.0397(16) 0.0236(13) -0.0007(11) 0.0097(11) -0.0051(11)
C11 0.0261(13) 0.0254(13) 0.0239(12) 0.0016(10) 0.0126(11) 0.0029(10)
C12 0.0244(13) 0.0409(16) 0.0263(13) -0.0017(11) 0.0108(11) -0.0013(11)
C13 0.0304(14) 0.0557(19) 0.0219(13) -0.0019(12) 0.0108(11) 0.0008(13)
C14 0.0237(12) 0.0248(12) 0.0225(12) 0.0012(10) 0.0104(10) 0.0014(10)
N8 0.0222(10) 0.0377(13) 0.0209(11) 0.0003(9) 0.0100(9) 0.0018(9)
C15 0.0253(12) 0.0358(14) 0.0234(12) 0.0019(11) 0.0112(10) 0.0025(11)
N9 0.0224(10) 0.0336(12) 0.0218(10) 0.0022(9) 0.0099(9) -0.0002(9)
C16 0.0259(12) 0.0319(14) 0.0238(12) 0.0024(10) 0.0118(10) 0.0018(10)
N10 0.0225(11) 0.0433(13) 0.0220(11) 0.0024(9) 0.0101(9) 0.0021(9)
N11 0.0222(11) 0.0716(18) 0.0202(11) -0.0008(11) 0.0098(9) -0.0016(11)
N12 0.0232(11) 0.0587(16) 0.0234(11) 0.0037(11) 0.0100(9) -0.0056(11)

loop_
_atom_type_symbol
_atom_type_description
_atom_type_scat_dispersion_real
_atom_type_scat_dispersion_imag
_atom_type_scat_source
C C 0.0181 0.0091 'International Tables Vol C Tables 4.2.6.8 and 6.1.1.4'
H H 0.0000 0.0000 'International Tables Vol C Tables 4.2.6.8 and 6.1.1.4'
N N 0.0311 0.0180 'International Tables Vol C Tables 4.2.6.8 and 6.1.1.4'

loop_
_geom_angle_atom_site_label_1
_geom_angle_atom_site_label_2
_geom_angle_atom_site_label_3
_geom_angle
_geom_angle_publ_flag
C5 N1 C1 116.9(3) y
N1 C1 C2 123.5(3) y
N1 C1 H1 118.3 ?
C2 C1 H1 118.3 ?
C1 C2 C3 119.5(3) y
C1 C2 H2 120.3 ?
C3 C2 H2 120.3 ?
C2 C3 C4 116.8(3) y
C2 C3 C6 122.1(3) y
C4 C3 C6 121.0(3) y
C5 C4 C3 119.1(3) y
C5 C4 H4 120.4 ?
C3 C4 H4 120.4 ?
N1 C5 C4 124.2(3) y
N1 C5 H5 117.9 ?
C4 C5 H5 117.9 ?
N4 C6 N2 125.6(3) y
N4 C6 C3 116.7(2) y
N2 C6 C3 117.7(2) y
C6 N2 C7 114.4(2) y
N5 C7 N3 117.3(2) y
N5 C7 N2 117.5(2) y
N3 C7 N2 125.1(2) y
C8 N3 C7 115.0(2) y
N3 C8 N6 117.8(2) y
N3 C8 N4 125.3(2) y
N6 C8 N4 116.8(2) y
C6 N4 C8 114.3(2) y
C7 N5 H5A 120 ?
C7 N5 H5B 120 ?
H5A N5 H5B 120 ?
C8 N6 H6A 120 ?
C8 N6 H6B 120 ?
H6A N6 H6B 120 ?
C13 N7 C9 116.1(2) y
N7 C9 C10 124.0(3) y
N7 C9 H9 118 ?
C10 C9 H9 118 ?
C9 C10 C11 119.3(2) y
C9 C10 H10 120.3 ?
C11 C10 H10 120.3 ?
C12 C11 C10 117.4(2) y
C12 C11 C14 122.5(2) y
C10 C11 C14 120.1(2) y
C13 C12 C11 118.8(2) y
C13 C12 H12 120.6 ?
C11 C12 H12 120.6 ?
N7 C13 C12 124.4(2) y
N7 C13 H13 117.8 ?
C12 C13 H13 117.8 ?
N8 C14 N9 126.4(2) y
N8 C14 C11 116.1(2) y
N9 C14 C11 117.5(2) y
C14 N8 C15 114.6(2) y
N11 C15 N10 118.7(2) y
N11 C15 N8 116.5(2) y
N10 C15 N8 124.8(2) y
C14 N9 C16 114.2(2) y
N12 C16 N10 118.6(2) y
N12 C16 N9 116.3(2) y
N10 C16 N9 125.1(2) y
C16 N10 C15 114.9(2) y
C15 N11 H11A 120 ?
C15 N11 H11B 120 ?
H11A N11 H11B 120 ?
C16 N12 H12A 120 ?
C16 N12 H12B 120 ?
H12A N12 H12B 120 ?

loop_
_geom_bond_atom_site_label_1
_geom_bond_atom_site_label_2
_geom_bond_distance
_geom_bond_publ_flag
N1 C5 1.317(4) y
N1 C1 1.328(4) y
C1 C2 1.382(5) y
C1 H1 0.95 ?
C2 C3 1.388(4) y
C2 H2 0.95 ?
C3 C4 1.389(4) y
C3 C6 1.494(4) y
C4 C5 1.379(5) y
C4 H4 0.95 ?
C5 H5 0.95 ?
C6 N4 1.337(4) y
C6 N2 1.340(3) y
N2 C7 1.357(4) y
C7 N5 1.335(3) y
C7 N3 1.335(3) y
N3 C8 1.333(3) y
C8 N6 1.335(3) y
C8 N4 1.358(4) y
N5 H5a 0.88 ?
N5 H5b 0.88 ?
N6 H6a 0.88 ?
N6 H6b 0.88 ?
N7 C13 1.333(4) y
N7 C9 1.334(4) y
C9 C10 1.383(4) y
C9 H9 0.95 ?
C10 C11 1.389(4) y
C10 H10 0.95 ?
C11 C12 1.388(4) y
C11 C14 1.495(3) y
C12 C13 1.388(4) y
C12 H12 0.95 ?
C13 H13 0.95 ?
C14 N8 1.329(3) y
C14 N9 1.333(3) y
N8 C15 1.361(3) y
C15 N11 1.331(3) y
C15 N10 1.344(3) y
N9 C16 1.365(3) y
C16 N12 1.334(3) y
C16 N10 1.339(3) y
N11 H11a 0.88 ?
N11 H11b 0.88 ?
N12 H12a 0.88 ?
N12 H12b 0.88 ?

loop_
_geom_hbond_atom_site_label_D
_geom_hbond_atom_site_label_H
_geom_hbond_atom_site_label_A
_geom_hbond_distance_DH
_geom_hbond_distance_HA
_geom_hbond_distance_DA
_geom_hbond_angle_DHA
_geom_hbond_site_symmetry_A
N5 H5A N4 0.88 2.4 3.195(3) 150.4 4
N5 H5B N9 0.88 2.13 3.012(3) 176 .
N6 H6A N2 0.88 2.38 3.159(3) 147.3 4
N6 H6B N8 0.88 2.1 2.978(3) 177.3 8_455
N11 H11A N10 0.88 2.15 3.026(3) 172.7 2_656
N11 H11B N4 0.88 2.24 3.119(3) 177.9 8_556
N12 H12A N1 0.88 2.39 3.109(3) 138.7 7_546
N12 H12B N2 0.88 2.16 3.037(3) 173.1 .
